data_4106215
loop_
_publ_author_name
'Koji Endo'
'Robert H. Grubbs'

_publ_section_title
;
 Chelated Ruthenium Catalysts for Z-Selective Olefin Metathesis
;
_journal_name_full 'Journal of the American Chemical Society'
_journal_page_first 8525
_journal_page_last 8527
_journal_paper_doi 10.1021/ja202818v
_journal_volume 133
_journal_year 2011
_chemical_formula_moiety 'C36 H46 N2 O3 Ru'
_chemical_formula_sum 'C36 H46 N2 O3 Ru'
_chemical_formula_weight 655.82
_chemical_name_systematic
;

 ?

;
_space_group_IT_number 61
_symmetry_cell_setting orthorhombic
_symmetry_space_group_name_Hall '-P 2ac 2ab'
_symmetry_space_group_name_H-M 'P b c a'
_atom_sites_solution_hydrogens difmap
_atom_sites_solution_primary direct
_atom_sites_solution_secondary difmap
_audit_creation_method SHELXL-97
_cell_angle_alpha 90.00
_cell_angle_beta 90.00
_cell_angle_gamma 90.00
_cell_formula_units_Z 8
_cell_length_a 17.8996(9)
_cell_length_b 15.3120(7)
_cell_length_c 24.1534(12)
_cell_measurement_reflns_used 9528
_cell_measurement_temperature 100(2)
_cell_measurement_theta_max 40.23
_cell_measurement_theta_min 2.43
_cell_volume 6619.9(6)
_computing_cell_refinement 'Bruker SAINT-Plus v7.66A'
_computing_data_collection 'Bruker APEX2 v2009.7-0'
_computing_data_reduction 'Bruker SAINT-Plus v7.66A'
_computing_molecular_graphics 'Bruker XP v5.1'
_computing_publication_material 'Bruker XCIF 2008'
_computing_structure_refinement 'SHELXL-97 (Sheldrick, 2008)'
_computing_structure_solution 'SHELXS-97 (Sheldrick, 2008)'
_diffrn_ambient_temperature 100(2)
_diffrn_measured_fraction_theta_full 0.998
_diffrn_measured_fraction_theta_max 0.998
_diffrn_measurement_device_type 'Bruker KAPPA APEX II'
_diffrn_measurement_method '\w scans; 10 settings'
_diffrn_radiation_monochromator graphite
_diffrn_radiation_source 'fine-focus sealed tube'
_diffrn_radiation_type MoK\a
_diffrn_radiation_wavelength 0.71073
_diffrn_reflns_av_R_equivalents 0.0473
_diffrn_reflns_av_sigmaI/netI 0.0290
_diffrn_reflns_limit_h_max 25
_diffrn_reflns_limit_h_min -32
_diffrn_reflns_limit_k_max 27
_diffrn_reflns_limit_k_min -27
_diffrn_reflns_limit_l_max 43
_diffrn_reflns_limit_l_min -41
_diffrn_reflns_number 194970
_diffrn_reflns_theta_full 40.33
_diffrn_reflns_theta_max 40.33
_diffrn_reflns_theta_min 1.94
_exptl_absorpt_coefficient_mu 0.510
_exptl_absorpt_correction_T_max 0.9005
_exptl_absorpt_correction_T_min 0.8746
_exptl_absorpt_correction_type none
_exptl_crystal_colour Blue
_exptl_crystal_density_diffrn 1.316
_exptl_crystal_description Block
_exptl_crystal_F_000 2752
_exptl_crystal_size_max 0.27
_exptl_crystal_size_mid 0.22
_exptl_crystal_size_min 0.21
_refine_diff_density_max 1.999
_refine_diff_density_min -1.744
_refine_diff_density_rms 0.087
_refine_ls_extinction_method none
_refine_ls_goodness_of_fit_ref 2.041
_refine_ls_hydrogen_treatment Unrestrained
_refine_ls_matrix_type 'Full matrix'
_refine_ls_number_parameters 563
_refine_ls_number_reflns 20882
_refine_ls_number_restraints 0
_refine_ls_restrained_S_all 2.041
_refine_ls_R_factor_all 0.0514
_refine_ls_R_factor_gt 0.0296
_refine_ls_shift/su_max 0.005
_refine_ls_shift/su_mean 0.000
_refine_ls_structure_factor_coef Fsqd
_refine_ls_weighting_details w=1/s^2^(Fo^2^)
_refine_ls_weighting_scheme sigma
_refine_ls_wR_factor_gt 0.0483
_refine_ls_wR_factor_ref 0.0493
_reflns_number_gt 15413
_reflns_number_total 20882
_reflns_threshold_expression >2sigma(I)
_cod_data_source_file ja202818v_si_004.cif
_cod_data_source_block kje25
_cod_depositor_comments
;
The following automatic conversions were performed:

'_atom_sites_solution_primary' value 'direct methods' was changed to
'direct'.

'_atom_sites_solution_secondary' value 'Difference Fourier map' was
changed to 'difmap'.

'_atom_sites_solution_hydrogens' value 'Difference Fourier map' was
changed to 'difmap'.

Automatic conversion script
Id: cif_fix_values 6452 2018-10-05 10:23:21Z andrius 
;
_cod_database_code 4106215

loop_
_symmetry_equiv_pos_as_xyz
'x, y, z'
'-x+1/2, -y, z+1/2'
'x+1/2, -y+1/2, -z'
'-x, y+1/2, -z+1/2'
'-x, -y, -z'
'x-1/2, y, -z-1/2'
'-x-1/2, y-1/2, z'
'x, -y-1/2, z-1/2'

loop_
_atom_site_label
_atom_site_type_symbol
_atom_site_fract_x
_atom_site_fract_y
_atom_site_fract_z
_atom_site_U_iso_or_equiv
_atom_site_adp_type
_atom_site_occupancy
_atom_site_symmetry_multiplicity
_atom_site_calc_flag
Ru1 Ru 0.589851(4) 0.963237(4) 0.805480(3) 0.00880(1) Uani 1 1 d
O1 O 0.65980(4) 1.08639(4) 0.82132(3) 0.01299(12) Uani 1 1 d
O2 O 0.53246(4) 0.95092(4) 0.89180(3) 0.01476(13) Uani 1 1 d
O3 O 0.48730(3) 1.03788(5) 0.82805(3) 0.01342(12) Uani 1 1 d
N1 N 0.55302(5) 0.78070(5) 0.81873(4) 0.01427(15) Uani 1 1 d
N2 N 0.51810(5) 0.82093(5) 0.73583(4) 0.01541(16) Uani 1 1 d
C1 C 0.54717(5) 0.85149(6) 0.78389(4) 0.01213(16) Uani 1 1 d
C2 C 0.54282(6) 0.69774(6) 0.78832(5) 0.0200(2) Uani 1 1 d
C3 C 0.49576(7) 0.72785(6) 0.74008(5) 0.0217(2) Uani 1 1 d
C4 C 0.59920(5) 0.78096(5) 0.86693(4) 0.01293(16) Uani 1 1 d
C5 C 0.57719(5) 0.73470(6) 0.91399(4) 0.01565(18) Uani 1 1 d
C6 C 0.62554(6) 0.73329(6) 0.95926(5) 0.01664(18) Uani 1 1 d
C7 C 0.69329(5) 0.77777(6) 0.95935(4) 0.01471(17) Uani 1 1 d
C8 C 0.71209(5) 0.82623(6) 0.91265(4) 0.01373(17) Uani 1 1 d
C9 C 0.66620(5) 0.82917(6) 0.86593(4) 0.01196(16) Uani 1 1 d
C10 C 0.50180(6) 0.69116(8) 0.91791(6) 0.0234(2) Uani 1 1 d
C11 C 0.74342(7) 0.77589(7) 1.00949(5) 0.0206(2) Uani 1 1 d
C12 C 0.68403(5) 0.88406(6) 0.81685(4) 0.01315(17) Uani 1 1 d
C13 C 0.49047(5) 0.86809(5) 0.68885(4) 0.01378(17) Uani 1 1 d
C14 C 0.52725(6) 0.85645(6) 0.63826(5) 0.01625(18) Uani 1 1 d
C15 C 0.49719(6) 0.89480(7) 0.59099(5) 0.01709(19) Uani 1 1 d
C16 C 0.43207(5) 0.94472(6) 0.59296(5) 0.01619(18) Uani 1 1 d
C17 C 0.39792(5) 0.95655(6) 0.64390(4) 0.01585(18) Uani 1 1 d
C18 C 0.42506(5) 0.91832(5) 0.69229(5) 0.01376(16) Uani 1 1 d
C19 C 0.59879(7) 0.80533(8) 0.63448(6) 0.0272(3) Uani 1 1 d
C20 C 0.39892(7) 0.98270(8) 0.54093(5) 0.0234(2) Uani 1 1 d
C21 C 0.38482(6) 0.93203(8) 0.74590(5) 0.0192(2) Uani 1 1 d
C22 C 0.61364(5) 0.99635(6) 0.73441(4) 0.01282(16) Uani 1 1 d
C23 C 0.65183(5) 1.07927(6) 0.72531(4) 0.01164(16) Uani 1 1 d
C24 C 0.66353(5) 1.11529(6) 0.67284(4) 0.01537(17) Uani 1 1 d
C25 C 0.69801(6) 1.19603(7) 0.66667(5) 0.01790(19) Uani 1 1 d
C26 C 0.72197(6) 1.24066(6) 0.71326(5) 0.0185(2) Uani 1 1 d
C27 C 0.71126(6) 1.20694(6) 0.76627(5) 0.01633(18) Uani 1 1 d
C28 C 0.67599(5) 1.12672(6) 0.77179(4) 0.01217(16) Uani 1 1 d
C29 C 0.68028(5) 1.12989(6) 0.87336(4) 0.01336(16) Uani 1 1 d
C30 C 0.69071(6) 1.05907(7) 0.91594(5) 0.01736(19) Uani 1 1 d
C31 C 0.61980(6) 1.19485(7) 0.88850(5) 0.0187(2) Uani 1 1 d
C32 C 0.48059(5) 0.99926(6) 0.87454(4) 0.01222(16) Uani 1 1 d
C33 C 0.40972(6) 1.01039(6) 0.90927(4) 0.01577(17) Uani 1 1 d
C34 C 0.38844(7) 0.92078(8) 0.93297(6) 0.0272(3) Uani 1 1 d
C35 C 0.34485(6) 1.04597(9) 0.87490(5) 0.0238(2) Uani 1 1 d
C36 C 0.42728(6) 1.07381(8) 0.95643(5) 0.0227(2) Uani 1 1 d
H2A H 0.5171(7) 0.6547(9) 0.8102(5) 0.025(3) Uiso 1 1 d
H2B H 0.5934(7) 0.6755(8) 0.7762(5) 0.022(3) Uiso 1 1 d
H3A H 0.5065(7) 0.6970(9) 0.7055(5) 0.025(4) Uiso 1 1 d
H3B H 0.4412(7) 0.7258(8) 0.7477(5) 0.016(3) Uiso 1 1 d
H6 H 0.6109(7) 0.7035(9) 0.9922(5) 0.024(4) Uiso 1 1 d
H8 H 0.7569(7) 0.8565(8) 0.9104(5) 0.018(3) Uiso 1 1 d
H10A H 0.4659(8) 0.7197(9) 0.8948(6) 0.027(4) Uiso 1 1 d
H10B H 0.4846(8) 0.6912(9) 0.9572(6) 0.028(4) Uiso 1 1 d
H10C H 0.5036(8) 0.6306(10) 0.9060(6) 0.039(4) Uiso 1 1 d
H11A H 0.7609(12) 0.7212(14) 1.0181(8) 0.084(7) Uiso 1 1 d
H11B H 0.7196(11) 0.7954(12) 1.0426(8) 0.068(6) Uiso 1 1 d
H11C H 0.7888(11) 0.8084(13) 1.0051(8) 0.076(6) Uiso 1 1 d
H12A H 0.6897(7) 0.8490(8) 0.7857(5) 0.015(3) Uiso 1 1 d
H12B H 0.7295(7) 0.9165(7) 0.8232(5) 0.014(3) Uiso 1 1 d
H15 H 0.5215(7) 0.8879(8) 0.5563(5) 0.020(3) Uiso 1 1 d
H17 H 0.3539(7) 0.9924(8) 0.6454(5) 0.017(3) Uiso 1 1 d
H19A H 0.6315(9) 0.8136(11) 0.6654(7) 0.049(5) Uiso 1 1 d
H19B H 0.6242(11) 0.8169(13) 0.6016(8) 0.077(7) Uiso 1 1 d
H19C H 0.5893(12) 0.7470(15) 0.6345(8) 0.091(7) Uiso 1 1 d
H20A H 0.3539(10) 0.9524(12) 0.5302(7) 0.064(6) Uiso 1 1 d
H20B H 0.4337(10) 0.9847(11) 0.5116(7) 0.056(5) Uiso 1 1 d
H20C H 0.3796(9) 1.0393(12) 0.5458(7) 0.055(5) Uiso 1 1 d
H21A H 0.4057(8) 0.9813(10) 0.7667(6) 0.039(4) Uiso 1 1 d
H21B H 0.3890(8) 0.8828(10) 0.7699(6) 0.033(4) Uiso 1 1 d
H21C H 0.3319(8) 0.9464(9) 0.7395(5) 0.028(4) Uiso 1 1 d
H22 H 0.6017(6) 0.9674(8) 0.7022(5) 0.011(3) Uiso 1 1 d
H24 H 0.6472(7) 1.0829(8) 0.6407(5) 0.019(3) Uiso 1 1 d
H25 H 0.7044(7) 1.2195(8) 0.6305(5) 0.023(3) Uiso 1 1 d
H26 H 0.7453(7) 1.2983(9) 0.7105(5) 0.028(4) Uiso 1 1 d
H27 H 0.7253(7) 1.2385(8) 0.7972(5) 0.025(4) Uiso 1 1 d
H29 H 0.7306(7) 1.1596(8) 0.8673(5) 0.015(3) Uiso 1 1 d
H30A H 0.6443(7) 1.0268(9) 0.9228(5) 0.024(3) Uiso 1 1 d
H30B H 0.7051(8) 1.0843(9) 0.9499(6) 0.029(4) Uiso 1 1 d
H30C H 0.7281(8) 1.0147(9) 0.9059(5) 0.027(4) Uiso 1 1 d
H31A H 0.6160(7) 1.2440(9) 0.8608(5) 0.020(3) Uiso 1 1 d
H31B H 0.6310(7) 1.2214(9) 0.9240(6) 0.028(4) Uiso 1 1 d
H31C H 0.5710(7) 1.1652(8) 0.8913(5) 0.022(3) Uiso 1 1 d
H34A H 0.3776(8) 0.8802(10) 0.9027(6) 0.033(4) Uiso 1 1 d
H34B H 0.3415(8) 0.9278(9) 0.9558(6) 0.028(4) Uiso 1 1 d
H34C H 0.4266(8) 0.8983(9) 0.9565(6) 0.028(4) Uiso 1 1 d
H35A H 0.3583(8) 1.1000(9) 0.8573(6) 0.029(4) Uiso 1 1 d
H35B H 0.3010(8) 1.0545(9) 0.8996(5) 0.029(4) Uiso 1 1 d
H35C H 0.3301(8) 1.0041(9) 0.8463(6) 0.030(4) Uiso 1 1 d
H36A H 0.4704(8) 1.0553(9) 0.9777(6) 0.035(4) Uiso 1 1 d
H36B H 0.3840(8) 1.0783(9) 0.9814(6) 0.032(4) Uiso 1 1 d
H36C H 0.4398(7) 1.1327(9) 0.9420(5) 0.028(4) Uiso 1 1 d

loop_
_atom_site_aniso_label
_atom_site_aniso_U_11
_atom_site_aniso_U_22
_atom_site_aniso_U_33
_atom_site_aniso_U_23
_atom_site_aniso_U_13
_atom_site_aniso_U_12
Ru1 0.00971(2) 0.00721(2) 0.00946(3) -0.00038(3) -0.00061(3) -0.00006(2)
O1 0.0173(3) 0.0121(3) 0.0096(3) -0.0007(2) -0.0002(2) -0.0047(2)
O2 0.0140(3) 0.0159(3) 0.0144(4) 0.0015(2) 0.0000(2) 0.0035(2)
O3 0.0139(3) 0.0118(2) 0.0145(3) 0.0010(3) 0.0001(2) 0.0010(2)
N1 0.0190(4) 0.0087(3) 0.0150(4) 0.0008(3) -0.0058(3) -0.0015(3)
N2 0.0223(4) 0.0093(3) 0.0147(4) -0.0003(3) -0.0072(3) -0.0009(3)
C1 0.0130(4) 0.0107(3) 0.0126(5) 0.0002(3) -0.0015(3) 0.0002(3)
C2 0.0290(5) 0.0086(3) 0.0223(6) -0.0004(3) -0.0098(4) -0.0013(3)
C3 0.0329(6) 0.0092(4) 0.0228(6) -0.0005(4) -0.0131(5) -0.0034(4)
C4 0.0163(4) 0.0093(3) 0.0132(4) 0.0003(3) -0.0036(3) 0.0006(3)
C5 0.0186(4) 0.0116(3) 0.0167(5) 0.0026(3) -0.0022(4) -0.0010(3)
C6 0.0216(4) 0.0143(4) 0.0140(5) 0.0029(3) -0.0011(4) 0.0003(3)
C7 0.0181(4) 0.0132(4) 0.0128(5) -0.0012(3) -0.0028(4) 0.0035(3)
C8 0.0135(4) 0.0122(4) 0.0154(5) -0.0012(3) -0.0019(3) 0.0021(3)
C9 0.0130(4) 0.0099(3) 0.0130(5) -0.0007(3) -0.0004(3) 0.0025(3)
C10 0.0222(5) 0.0229(5) 0.0251(7) 0.0095(5) -0.0045(5) -0.0068(4)
C11 0.0235(5) 0.0229(5) 0.0152(5) -0.0003(4) -0.0059(4) 0.0034(4)
C12 0.0126(3) 0.0131(3) 0.0137(5) 0.0010(3) 0.0006(3) 0.0019(3)
C13 0.0176(4) 0.0104(3) 0.0134(5) -0.0005(3) -0.0052(3) -0.0015(3)
C14 0.0185(4) 0.0141(4) 0.0161(5) -0.0038(3) -0.0043(4) 0.0017(3)
C15 0.0191(4) 0.0188(4) 0.0134(5) -0.0009(4) -0.0009(4) -0.0012(3)
C16 0.0173(4) 0.0155(4) 0.0157(5) 0.0034(3) -0.0037(4) -0.0034(3)
C17 0.0144(4) 0.0149(4) 0.0182(5) 0.0020(3) -0.0026(3) -0.0009(3)
C18 0.0149(4) 0.0127(3) 0.0138(4) 0.0000(3) -0.0024(4) -0.0032(3)
C19 0.0284(6) 0.0296(6) 0.0237(7) -0.0088(5) -0.0048(5) 0.0127(5)
C20 0.0241(5) 0.0269(5) 0.0190(6) 0.0086(4) -0.0049(4) -0.0018(4)
C21 0.0165(4) 0.0248(5) 0.0162(6) -0.0004(4) -0.0010(4) -0.0015(4)
C22 0.0143(4) 0.0108(3) 0.0133(5) -0.0017(3) -0.0007(3) -0.0003(3)
C23 0.0118(3) 0.0113(3) 0.0117(5) 0.0001(3) 0.0005(3) 0.0005(3)
C24 0.0177(4) 0.0160(4) 0.0125(5) -0.0006(3) 0.0022(4) -0.0004(3)
C25 0.0220(4) 0.0175(4) 0.0142(5) 0.0027(4) 0.0049(4) -0.0023(3)
C26 0.0207(4) 0.0158(4) 0.0190(5) 0.0020(4) 0.0042(4) -0.0057(3)
C27 0.0187(4) 0.0144(4) 0.0159(5) -0.0005(3) 0.0013(4) -0.0062(3)
C28 0.0120(3) 0.0124(3) 0.0121(5) 0.0006(3) 0.0011(3) -0.0011(3)
C29 0.0152(4) 0.0133(4) 0.0115(5) -0.0024(3) -0.0017(3) -0.0025(3)
C30 0.0217(4) 0.0172(4) 0.0132(5) -0.0001(3) -0.0044(4) -0.0005(3)
C31 0.0212(5) 0.0165(4) 0.0183(6) -0.0041(4) -0.0020(4) 0.0020(4)
C32 0.0119(3) 0.0100(3) 0.0147(5) -0.0022(3) -0.0006(3) -0.0002(3)
C33 0.0139(3) 0.0178(4) 0.0157(5) -0.0013(3) 0.0024(4) 0.0022(3)
C34 0.0241(5) 0.0248(5) 0.0328(8) 0.0029(5) 0.0110(5) -0.0026(4)
C35 0.0143(4) 0.0348(6) 0.0222(6) -0.0042(5) 0.0002(4) 0.0063(4)
C36 0.0242(5) 0.0244(5) 0.0195(6) -0.0058(4) -0.0012(4) 0.0073(4)

loop_
_atom_type_symbol
_atom_type_description
_atom_type_scat_dispersion_real
_atom_type_scat_dispersion_imag
_atom_type_scat_source
C C 0.0033 0.0016 'International Tables Vol C Tables 4.2.6.8 and 6.1.1.4'
H H 0.0000 0.0000 'International Tables Vol C Tables 4.2.6.8 and 6.1.1.4'
N N 0.0061 0.0033 'International Tables Vol C Tables 4.2.6.8 and 6.1.1.4'
O O 0.0106 0.0060 'International Tables Vol C Tables 4.2.6.8 and 6.1.1.4'
Ru Ru -1.2594 0.8363 'International Tables Vol C Tables 4.2.6.8 and 6.1.1.4'

loop_
_geom_angle_atom_site_label_1
_geom_angle_atom_site_label_2
_geom_angle_atom_site_label_3
_geom_angle
_geom_angle_publ_flag
C22 Ru1 C1 94.77(4) yes
C22 Ru1 C12 95.49(4) yes
C1 Ru1 C12 80.91(4) yes
C22 Ru1 O3 106.10(3) yes
C1 Ru1 O3 101.14(3) yes
C12 Ru1 O3 157.99(3) yes
C22 Ru1 O1 78.63(3) yes
C1 Ru1 O1 168.96(3) yes
C12 Ru1 O1 90.84(3) yes
O3 Ru1 O1 89.27(2) yes
C22 Ru1 O2 163.42(3) yes
C1 Ru1 O2 89.74(3) yes
C12 Ru1 O2 100.98(3) yes
O3 Ru1 O2 57.34(2) yes
O1 Ru1 O2 99.07(2) yes
C28 O1 C29 119.18(7) ?
C28 O1 Ru1 109.78(5) ?
C29 O1 Ru1 130.63(5) ?
C32 O2 Ru1 88.92(6) ?
C32 O3 Ru1 93.15(5) ?
C1 N1 C4 122.71(8) ?
C1 N1 C2 111.31(8) ?
C4 N1 C2 118.61(8) ?
C1 N2 C13 129.55(8) ?
C1 N2 C3 112.07(8) ?
C13 N2 C3 116.47(8) ?
N2 C1 N1 106.32(8) ?
N2 C1 Ru1 133.16(7) ?
N1 C1 Ru1 119.94(7) ?
N1 C2 C3 100.95(8) ?
N1 C2 H2A 112.0(8) ?
C3 C2 H2A 111.5(8) ?
N1 C2 H2B 108.9(7) ?
C3 C2 H2B 112.2(7) ?
H2A C2 H2B 111.0(10) ?
N2 C3 C2 101.32(8) ?
N2 C3 H3A 110.6(8) ?
C2 C3 H3A 113.7(8) ?
N2 C3 H3B 107.9(7) ?
C2 C3 H3B 113.3(7) ?
H3A C3 H3B 109.5(10) ?
C5 C4 C9 121.35(9) ?
C5 C4 N1 119.93(8) ?
C9 C4 N1 118.72(9) ?
C6 C5 C4 118.10(9) ?
C6 C5 C10 119.94(10) ?
C4 C5 C10 121.88(9) ?
C7 C6 C5 122.32(10) ?
C7 C6 H6 118.2(8) ?
C5 C6 H6 119.4(8) ?
C6 C7 C8 118.08(9) ?
C6 C7 C11 120.72(10) ?
C8 C7 C11 121.16(9) ?
C7 C8 C9 122.00(9) ?
C7 C8 H8 121.5(8) ?
C9 C8 H8 116.5(8) ?
C8 C9 C4 118.04(9) ?
C8 C9 C12 122.40(8) ?
C4 C9 C12 119.50(9) ?
C5 C10 H10A 111.2(8) ?
C5 C10 H10B 109.6(8) ?
H10A C10 H10B 110.3(11) ?
C5 C10 H10C 111.9(9) ?
H10A C10 H10C 106.7(11) ?
H10B C10 H10C 107.0(11) ?
C7 C11 H11A 113.7(13) ?
C7 C11 H11B 113.7(11) ?
H11A C11 H11B 104.3(15) ?
C7 C11 H11C 113.9(11) ?
H11A C11 H11C 102.1(16) ?
H11B C11 H11C 108.0(15) ?
C9 C12 Ru1 105.00(6) ?
C9 C12 H12A 110.0(7) ?
Ru1 C12 H12A 108.4(7) ?
C9 C12 H12B 110.2(7) ?
Ru1 C12 H12B 113.7(7) ?
H12A C12 H12B 109.4(10) ?
C14 C13 C18 120.92(9) ?
C14 C13 N2 117.70(8) ?
C18 C13 N2 121.15(9) ?
C15 C14 C13 118.73(9) ?
C15 C14 C19 119.93(10) ?
C13 C14 C19 121.33(10) ?
C14 C15 C16 121.75(10) ?
C14 C15 H15 120.0(8) ?
C16 C15 H15 118.3(8) ?
C17 C16 C15 118.07(10) ?
C17 C16 C20 121.10(9) ?
C15 C16 C20 120.81(10) ?
C16 C17 C18 122.39(9) ?
C16 C17 H17 118.1(7) ?
C18 C17 H17 119.5(7) ?
C17 C18 C13 118.11(10) ?
C17 C18 C21 119.91(8) ?
C13 C18 C21 121.98(9) ?
C14 C19 H19A 113.9(10) ?
C14 C19 H19B 111.6(12) ?
H19A C19 H19B 110.0(15) ?
C14 C19 H19C 110.6(14) ?
H19A C19 H19C 104.0(15) ?
H19B C19 H19C 106.2(16) ?
C16 C20 H20A 111.6(11) ?
C16 C20 H20B 112.2(10) ?
H20A C20 H20B 111.4(14) ?
C16 C20 H20C 113.3(10) ?
H20A C20 H20C 99.8(14) ?
H20B C20 H20C 107.9(14) ?
C18 C21 H21A 111.6(9) ?
C18 C21 H21B 112.1(9) ?
H21A C21 H21B 105.5(11) ?
C18 C21 H21C 111.0(8) ?
H21A C21 H21C 106.0(11) ?
H21B C21 H21C 110.3(11) ?
C23 C22 Ru1 119.26(7) ?
C23 C22 H22 113.6(7) ?
Ru1 C22 H22 127.0(7) ?
C24 C23 C28 118.30(8) ?
C24 C23 C22 123.37(9) ?
C28 C23 C22 118.29(9) ?
C25 C24 C23 120.98(10) ?
C25 C24 H24 120.3(7) ?
C23 C24 H24 118.7(7) ?
C26 C25 C24 119.30(10) ?
C26 C25 H25 121.5(8) ?
C24 C25 H25 119.2(8) ?
C25 C26 C27 121.41(9) ?
C25 C26 H26 121.4(8) ?
C27 C26 H26 117.1(8) ?
C28 C27 C26 118.61(10) ?
C28 C27 H27 120.6(8) ?
C26 C27 H27 120.7(8) ?
O1 C28 C27 125.19(9) ?
O1 C28 C23 113.41(8) ?
C27 C28 C23 121.40(9) ?
O1 C29 C30 106.79(7) ?
O1 C29 C31 109.02(8) ?
C30 C29 C31 113.36(9) ?
O1 C29 H29 107.5(7) ?
C30 C29 H29 108.0(7) ?
C31 C29 H29 111.9(7) ?
C29 C30 H30A 111.9(8) ?
C29 C30 H30B 109.5(8) ?
H30A C30 H30B 106.9(11) ?
C29 C30 H30C 114.4(8) ?
H30A C30 H30C 105.7(10) ?
H30B C30 H30C 108.1(11) ?
C29 C31 H31A 112.2(7) ?
C29 C31 H31B 109.9(8) ?
H31A C31 H31B 106.7(11) ?
C29 C31 H31C 110.3(7) ?
H31A C31 H31C 109.3(10) ?
H31B C31 H31C 108.4(11) ?
O2 C32 O3 119.69(9) ?
O2 C32 C33 119.70(9) ?
O3 C32 C33 120.61(8) ?
C35 C33 C36 109.54(9) ?
C35 C33 C32 111.83(9) ?
C36 C33 C32 107.98(8) ?
C35 C33 C34 109.44(10) ?
C36 C33 C34 109.92(10) ?
C32 C33 C34 108.10(8) ?
C33 C34 H34A 109.7(8) ?
C33 C34 H34B 108.4(8) ?
H34A C34 H34B 108.0(11) ?
C33 C34 H34C 111.5(8) ?
H34A C34 H34C 111.0(11) ?
H34B C34 H34C 108.1(11) ?
C33 C35 H35A 110.9(8) ?
C33 C35 H35B 108.7(8) ?
H35A C35 H35B 110.4(11) ?
C33 C35 H35C 110.8(8) ?
H35A C35 H35C 108.6(11) ?
H35B C35 H35C 107.3(11) ?
C33 C36 H36A 111.8(8) ?
C33 C36 H36B 109.9(8) ?
H36A C36 H36B 108.8(11) ?
C33 C36 H36C 111.2(8) ?
H36A C36 H36C 105.8(11) ?
H36B C36 H36C 109.3(11) ?

loop_
_geom_bond_atom_site_label_1
_geom_bond_atom_site_label_2
_geom_bond_distance
_geom_bond_publ_flag
Ru1 C22 1.8399(10) yes
Ru1 C1 1.9451(9) yes
Ru1 C12 2.0946(9) yes
Ru1 O3 2.2301(6) yes
Ru1 O1 2.2957(6) yes
Ru1 O2 2.3320(7) yes
O1 C28 1.3771(11) ?
O1 C29 1.4690(12) ?
O2 C32 1.2585(11) ?
O3 C32 1.2747(12) ?
N1 C1 1.3762(12) ?
N1 C4 1.4279(12) ?
N1 C2 1.4787(12) ?
N2 C1 1.3554(12) ?
N2 C13 1.4330(12) ?
N2 C3 1.4838(12) ?
C2 C3 1.5099(15) ?
C2 H2A 0.962(13) ?
C2 H2B 1.011(13) ?
C3 H3A 0.979(13) ?
C3 H3B 0.994(13) ?
C4 C5 1.3959(14) ?
C4 C9 1.4084(13) ?
C5 C6 1.3947(15) ?
C5 C10 1.5082(14) ?
C6 C7 1.3908(14) ?
C6 H6 0.955(13) ?
C7 C8 1.3915(14) ?
C7 C11 1.5076(15) ?
C8 C9 1.3963(14) ?
C8 H8 0.928(12) ?
C9 C12 1.4878(13) ?
C10 H10A 0.957(14) ?
C10 H10B 0.998(14) ?
C10 H10C 0.971(15) ?
C11 H11A 0.92(2) ?
C11 H11B 0.953(19) ?
C11 H11C 0.96(2) ?
C12 H12A 0.930(12) ?
C12 H12B 0.965(12) ?
C13 C14 1.3996(15) ?
C13 C18 1.4032(12) ?
C14 C15 1.3920(15) ?
C14 C19 1.5035(15) ?
C15 C16 1.3948(14) ?
C15 H15 0.950(12) ?
C16 C17 1.3857(15) ?
C16 C20 1.5064(15) ?
C17 C18 1.3945(14) ?
C17 H17 0.961(12) ?
C18 C21 1.4966(15) ?
C19 H19A 0.957(17) ?
C19 H19B 0.93(2) ?
C19 H19C 0.91(2) ?
C20 H20A 0.966(19) ?
C20 H20B 0.943(17) ?
C20 H20C 0.940(18) ?
C21 H21A 0.981(15) ?
C21 H21B 0.954(15) ?
C21 H21C 0.985(14) ?
C22 C23 1.4587(12) ?
C22 H22 0.921(12) ?
C23 C24 1.3979(14) ?
C23 C28 1.4053(13) ?
C24 C25 1.3897(14) ?
C24 H24 0.967(12) ?
C25 C26 1.3848(15) ?
C25 H25 0.951(13) ?
C26 C27 1.3937(15) ?
C26 H26 0.979(13) ?
C27 C28 1.3875(13) ?
C27 H27 0.924(13) ?
C29 C30 1.5062(14) ?
C29 C31 1.5151(14) ?
C29 H29 1.020(12) ?
C30 H30A 0.981(13) ?
C30 H30B 0.943(14) ?
C30 H30C 0.984(14) ?
C31 H31A 1.010(13) ?
C31 H31B 0.970(14) ?
C31 H31C 0.987(13) ?
C32 C33 1.5304(13) ?
C33 C35 1.5278(15) ?
C33 C36 1.5294(15) ?
C33 C34 1.5348(15) ?
C34 H34A 0.980(14) ?
C34 H34B 1.010(14) ?
C34 H34C 0.953(14) ?
C35 H35A 0.961(14) ?
C35 H35B 0.995(14) ?
C35 H35C 0.979(14) ?
C36 H36A 0.969(14) ?
C36 H36B 0.984(14) ?
C36 H36C 0.993(14) ?
